data_4323147
loop_
_publ_author_name
'P. Michael Boorman'
'Naomi L. Langdon'
'Vivian J. Mozol'
'Masood Parvez'
'Glenn P. A. Yap'

_publ_contact_author
;
    Masood Parvez
    Department of Chemistry
    University of Calgary
    2500 University Drive N.W.
    Calgary, Alberta, Canada T2N 1N4
;
_publ_contact_author_email ' parvez@acs.ucalgary.ca '
_publ_contact_author_fax ' (403)289-9488 '
_publ_contact_author_phone ' (403)220-5348 '
_publ_section_title
;
 Syntheses, Crystal Structures, Spectroscopic Characterization, and
 Electrochemical Studies of the Ditungsten(III) Complexes
 Cl~3~W(\m-L)~3~WCl~3~ and [Cl~3~W(\m-L)~2~(\m-Cl)WCl~3~]^-^ (L =
 1,4-Dithiane, 1,4-Thioxane, pms = Pentamethylene Sulfide). C-S Bond
 Cleavage of the Bridging Thioether(s) in Cl~3~W(\m-L)~3~WCl~3~
;
_journal_name_full 'Inorganic Chemistry'
_journal_page_first 6023
_journal_page_last 6029
_journal_paper_doi 10.1021/ic971542t
_journal_volume 37
_journal_year 1998
_chemical_formula_moiety 'C33 H37 Cl10 O2 P S2 W2 '
_chemical_formula_sum 'C33 H37 Cl10 O2 P S2 W2'
_chemical_formula_weight 1282.98
_space_group_IT_number 14
_symmetry_cell_setting monoclinic
_symmetry_Int_Tables_number 14
_symmetry_space_group_name_Hall '-P 2yab'
_symmetry_space_group_name_H-M 'P 1 21/a 1'
_audit_creation_method 'by teXsan v1.7'
_cell_angle_alpha 90
_cell_angle_beta 115.57(2)
_cell_angle_gamma 90
_cell_formula_units_Z 4
_cell_length_a 13.531(4)
_cell_length_b 25.207(5)
_cell_length_c 14.083(3)
_cell_measurement_reflns_used 25
_cell_measurement_temperature 170
_cell_measurement_theta_max 10.6
_cell_measurement_theta_min 9.1
_cell_volume 4332.9(19)
_computing_cell_refinement 'MSC/AFC Diffractometer Control'
_computing_data_collection 'MSC/AFC Diffractometer Control'
_computing_data_reduction 'teXsan (MSC, 1995)'
_computing_publication_material 'teXsan (MSC, 1995)'
_computing_structure_refinement 'SHELX'76 (Sheldrick, 1976)'
_computing_structure_solution 'Patterson methods'
_diffrn_ambient_temperature 170
_diffrn_measurement_device 'Rigaku AFC6S'
_diffrn_measurement_method \w-2\q
_diffrn_orient_matrix_UB_11 0.04768
_diffrn_orient_matrix_UB_12 0.01976
_diffrn_orient_matrix_UB_13 -0.02587
_diffrn_orient_matrix_UB_21 0.06367
_diffrn_orient_matrix_UB_22 -0.02275
_diffrn_orient_matrix_UB_23 0.04482
_diffrn_orient_matrix_UB_31 -0.01962
_diffrn_orient_matrix_UB_32 -0.02581
_diffrn_orient_matrix_UB_33 -0.05932
_diffrn_radiation_detector 'scintillation counter'
_diffrn_radiation_monochromator graphite
_diffrn_radiation_source 'X-ray tube'
_diffrn_radiation_type 'Mo K\a'
_diffrn_radiation_wavelength 0.7107
_diffrn_reflns_av_R_equivalents 0.00000
_diffrn_reflns_av_sigmaI/netI 0.130
_diffrn_reflns_limit_h_max 16
_diffrn_reflns_limit_h_min 0
_diffrn_reflns_limit_k_max 30
_diffrn_reflns_limit_k_min 0
_diffrn_reflns_limit_l_max 15
_diffrn_reflns_limit_l_min -16
_diffrn_reflns_number 7873
_diffrn_reflns_reduction_process 'Lp corrections applied'
_diffrn_reflns_theta_max 25.0
_diffrn_reflns_theta_min 2.0
_diffrn_standards_decay_% -1.15
_diffrn_standards_interval_count 200
_diffrn_standards_number 3
_exptl_absorpt_coefficient_mu 6.091
_exptl_absorpt_correction_T_max 1.000
_exptl_absorpt_correction_T_min 0.458
_exptl_absorpt_correction_type psi-scans
_exptl_crystal_colour red
_exptl_crystal_density_diffrn 1.967
_exptl_crystal_density_meas ?
_exptl_crystal_description prism
_exptl_crystal_F_000 2464.00
_exptl_crystal_size_max 0.37
_exptl_crystal_size_mid 0.20
_exptl_crystal_size_min 0.15
_refine_ls_extinction_method none
_refine_ls_hydrogen_treatment refall
_refine_ls_matrix_type full
_refine_ls_number_constraints 0
_refine_ls_number_parameters 229
_refine_ls_number_reflns 3716
_refine_ls_number_restraints 0
_refine_ls_R_factor_obs 0.0811
_refine_ls_shift/esd_max 0.04
_refine_ls_structure_factor_coef F
_refine_ls_weighting_details 'w = 1/[\s^2^(Fo) + 0.00001|Fo|^2^]'
_refine_ls_weighting_scheme calc
_refine_ls_wR_factor_obs 0.0869
_reflns_number_observed 3746
_reflns_number_total 7873
_reflns_observed_criterion >3.00\s(I)
_cod_data_source_file ic971542t_1.cif
_cod_data_source_block Compound_8
_cod_depositor_comments
;
The following automatic conversions were performed:

'_exptl_crystal_density_meas' value 'not measured' was changed to '?'
- the value is perceived as not measured.

Automatic conversion script
Id: cif_fix_values 3008 2015-01-20 13:52:24Z robertas 

The following automatic conversions were performed:

'_refine_ls_weighting_scheme' value 'w = 1/[\s^2^(Fo) +
0.00001|Fo|^2^]' was changed to 'calc'. New tag
'_refine_ls_weighting_details' was created. The value of the new tag
was set to 'w = 1/[\s^2^(Fo) + 0.00001|Fo|^2^]'.

Automatic conversion script
Id: cif_fix_values 3143 2015-03-26 13:38:13Z robertas 
;
_cod_original_cell_volume 4333(2)
_cod_original_sg_symbol_H-M 'P 21/a '
_cod_original_formula_sum 'C33 H37 Cl10 O2 P S2 W2 '
_cod_database_code 4323147

loop_
_symmetry_equiv_pos_as_xyz
'   +x,   +y,   +z'
'1/2-x,1/2+y,   -z'
'   -x,   -y,   -z'
'1/2+x,1/2-y,   +z'

loop_
_atom_site_aniso_label
_atom_site_aniso_U_11
_atom_site_aniso_U_22
_atom_site_aniso_U_33
_atom_site_aniso_U_12
_atom_site_aniso_U_13
_atom_site_aniso_U_23
W(1) 0.016(1) 0.027(1) 0.017(1) 0.002(1) 0.008(1) 0.002(1)
W(2) 0.017(1) 0.025(1) 0.017(1) 0.000(1) 0.008(1) 0.002(1)
Cl(1) 0.015(5) 0.029(5) 0.029(5) 0.008(4) 0.008(4) 0.014(4)
Cl(2) 0.032(6) 0.023(4) 0.030(5) 0.008(5) 0.011(5) 0.015(4)
Cl(3) 0.022(6) 0.041(6) 0.034(5) -0.003(5) 0.009(5) -0.024(5)
Cl(4) 0.023(6) 0.050(6) 0.031(5) 0.004(5) 0.019(5) 0.001(5)
Cl(5) 0.033(7) 0.049(6) 0.024(5) -0.004(6) 0.018(5) -0.003(5)
Cl(6) 0.027(6) 0.037(5) 0.021(5) -0.007(5) 0.006(4) -0.003(5)
Cl(7) 0.029(6) 0.024(4) 0.024(5) -0.011(5) 0.016(5) -0.006(4)
Cl(8) 0.045(9) 0.063(8) 0.070(8) 0.023(7) 0.016(7) 0.009(7)
Cl(9) 0.133(16) 0.054(7) 0.070(9) 0.030(9) 0.069(10) 0.015(7)
Cl(10) 0.066(10) 0.053(7) 0.050(7) 0.012(7) 0.011(7) 0.003(6)
S(1) 0.017(5) 0.023(4) 0.029(4) 0.009(5) 0.011(4) 0.012(5)
S(2) 0.020(6) 0.022(4) 0.024(5) 0.011(4) 0.014(4) 0.007(4)
P(1) 0.035(7) 0.023(5) 0.024(5) 0.002(5) 0.010(5) 0.005(5)

loop_
_atom_site_label
_atom_site_fract_x
_atom_site_fract_y
_atom_site_fract_z
_atom_site_U_iso_or_equiv
_atom_site_occupancy
_atom_site_refinement_flags
_atom_site_thermal_displace_type
_atom_site_calc_flag
_atom_site_calc_attached_atom
W(1) 0.0174(1) 0.3537(1) 0.4567(1) 0.020(1) 1.000 . Uani d ?
W(2) 0.0323(1) 0.3537(6) 0.6396(1) 0.020(1) 1.000 . Uani d ?
Cl(1) -0.1353(8) 0.3912(4) 0.4916(7) 0.024(5) 1.000 . Uani d ?
Cl(2) 0.0009(9) 0.4309(4) 0.3532(7) 0.028(5) 1.000 . Uani d ?
Cl(3) -0.1274(9) 0.3130(4) 0.3075(7) 0.032(6) 1.000 . Uani d ?
Cl(4) 0.1554(9) 0.3186(4) 0.4125(7) 0.035(6) 1.000 . Uani d ?
Cl(5) 0.0261(9) 0.4299(4) 0.7350(7) 0.035(6) 1.000 . Uani d ?
Cl(6) 0.1871(9) 0.3177(4) 0.7879(7) 0.028(5) 1.000 . Uani d ?
Cl(7) -0.0950(8) 0.3102(3) 0.6910(7) 0.026(5) 1.000 . Uani d ?
Cl(8) 0.4677(11) 0.2981(5) 0.8962(11) 0.059(8) 1.000 . Uani d ?
Cl(9) 0.6386(15) 0.3307(5) 0.8375(11) 0.086(11) 1.000 . Uani d ?
Cl(10) 0.6956(12) 0.2786(5) 1.0355(9) 0.056(8) 1.000 . Uani d ?
S(1) 0.0292(9) 0.2734(3) 0.5497(8) 0.023(4) 1.000 . Uani d ?
S(2) 0.1588(8) 0.4013(3) 0.5945(7) 0.022(5) 1.000 . Uani d ?
P(1) -0.7104(10) 0.4374(4) 0.1503(7) 0.027(6) 1.000 . Uani d ?
O(1) 0.022(2) 0.154(1) 0.489(2) 0.043(7) 1.000 . Uiso d ?
O(2) 0.360(2) 0.473(1) 0.717(2) 0.030(6) 1.000 . Uiso d ?
C(1) -0.089(3) 0.231(1) 0.509(2) 0.014(7) 1.000 . Uiso d ?
C(2) -0.075(4) 0.184(2) 0.443(3) 0.040(10) 1.000 . Uiso d ?
C(4) 0.118(3) 0.183(2) 0.505(3) 0.032(10) 1.000 . Uiso d ?
C(5) 0.138(4) 0.225(2) 0.590(3) 0.049(13) 1.000 . Uiso d ?
C(6) 0.163(3) 0.474(1) 0.592(3) 0.020(8) 1.000 . Uiso d ?
C(7) 0.251(3) 0.492(1) 0.698(3) 0.029(9) 1.000 . Uiso d ?
C(9) 0.369(5) 0.421(2) 0.740(4) 0.065(15) 1.000 . Uiso d ?
C(10) 0.303(3) 0.383(1) 0.645(3) 0.022(8) 1.000 . Uiso d ?
C(11) -0.598(2) 0.395(1) 0.179(2) 0.026(9) 1.000 . Uiso d ?
C(12) -0.624(2) 0.343(1) 0.142(2) 0.023(8) 1.000 . Uiso d ?
C(13) -0.542(2) 0.305(1) 0.163(2) 0.056(14) 1.000 . Uiso d ?
C(14) -0.432(2) 0.320(1) 0.222(2) 0.046(12) 1.000 . Uiso d ?
C(15) -0.406(2) 0.371(1) 0.259(2) 0.049(12) 1.000 . Uiso d ?
C(16) -0.488(2) 0.409(1) 0.238(2) 0.024(8) 1.000 . Uiso d ?
C(17) -0.835(2) 0.401(1) 0.102(2) 0.039(11) 1 . Uiso d ?
C(18) -0.886(2) 0.385(1) -0.004(2) 0.012(7) 1.000 . Uiso d ?
C(19) -0.982(2) 0.355(1) -0.040(2) 0.055(13) 1.000 . Uiso d ?
C(20) -1.026(2) 0.341(1) 0.029(2) 0.042(12) 1.000 . Uiso d ?
C(21) -0.975(2) 0.356(1) 0.135(2) 0.041(11) 1.000 . Uiso d ?
C(22) -0.879(2) 0.387(1) 0.171(2) 0.032(10) 1.000 . Uiso d ?
C(23) -0.691(2) 0.475(1) 0.269(2) 0.009(7) 1.000 . Uiso d ?
C(24) -0.631(2) 0.453(1) 0.368(2) 0.038(10) 1.000 . Uiso d ?
C(25) -0.625(2) 0.480(1) 0.458(2) 0.029(9) 1.000 . Uiso d ?
C(26) -0.677(2) 0.529(1) 0.448(2) 0.057(14) 1.000 . Uiso d ?
C(27) -0.737(2) 0.551(1) 0.348(2) 0.010(7) 1.000 . Uiso d ?
C(28) -0.744(2) 0.524(1) 0.259(2) 0.052(13) 1.000 . Uiso d ?
C(29) -0.714(2) 0.488(1) 0.055(2) 0.033(10) 1.000 . Uiso d ?
C(30) -0.815(2) 0.508(1) -0.017(2) 0.056(14) 1.000 . Uiso d ?
C(31) -0.819(2) 0.549(1) -0.085(2) 0.026(9) 1.000 . Uiso d ?
C(32) -0.722(2) 0.570(1) -0.081(2) 0.042(11) 1.000 . Uiso d ?
C(33) -0.621(2) 0.550(1) -0.010(2) 0.051(13) 1.000 . Uiso d ?
C(34) -0.617(2) 0.509(1) 0.058(2) 0.059(14) 1.000 . Uiso d ?
C(35) 0.597(3) 0.281(2) 0.904(3) 0.030(9) 1.000 . Uiso d ?
H(11) -0.153 0.250 0.467 0.10 1.000 . Uiso d ?
H(12) -0.095 0.217 0.569 0.10 1.000 . Uiso d ?
H(21) -0.081 0.198 0.379 0.10 1.000 . Uiso d ?
H(22) -0.134 0.160 0.430 0.10 1.000 . Uiso d ?
H(41) 0.178 0.159 0.527 0.10 1.000 . Uiso d ?
H(42) 0.109 0.200 0.441 0.10 1.000 . Uiso d ?
H(51) 0.143 0.208 0.652 0.10 1.000 . Uiso d ?
H(52) 0.205 0.243 0.605 0.10 1.000 . Uiso d ?
H(61) 0.094 0.488 0.580 0.10 1.000 . Uiso d ?
H(62) 0.182 0.486 0.537 0.10 1.000 . Uiso d ?
H(71) 0.233 0.479 0.752 0.10 1.000 . Uiso d ?
H(72) 0.252 0.530 0.700 0.10 1.000 . Uiso d ?
H(91) 0.444 0.412 0.767 0.10 1.000 . Uiso d ?
H(92) 0.343 0.415 0.792 0.10 1.000 . Uiso d ?
H(101) 0.327 0.387 0.591 0.10 1.000 . Uiso d ?
H(102) 0.312 0.347 0.668 0.10 1.000 . Uiso d ?
H(121) -0.699 0.333 0.102 0.10 1.000 . Uiso d ?
H(131) -0.560 0.270 0.138 0.10 1.000 . Uiso d ?
H(141) -0.376 0.294 0.236 0.10 1.000 . Uiso d ?
H(151) -0.331 0.381 0.299 0.10 1.000 . Uiso d ?
H(161) -0.470 0.444 0.263 0.10 1.000 . Uiso d ?
H(181) -0.856 0.395 -0.051 0.10 1.000 . Uiso d ?
H(191) -1.017 0.344 -0.111 0.10 1.000 . Uiso d ?
H(201) -1.091 0.320 0.005 0.10 1.000 . Uiso d ?
H(211) -1.005 0.347 0.182 0.10 1.000 . Uiso d ?
H(221) -0.844 0.397 0.242 0.10 1.000 . Uiso d ?
H(241) -0.595 0.420 0.375 0.10 1.000 . Uiso d ?
H(251) -0.584 0.465 0.526 0.10 1.000 . Uiso d ?
H(261) -0.673 0.547 0.508 0.10 1.000 . Uiso d ?
H(271) -0.773 0.584 0.341 0.10 1.000 . Uiso d ?
H(281) -0.785 0.539 0.191 0.10 1.000 . Uiso d ?
H(301) -0.881 0.493 -0.019 0.10 1.000 . Uiso d ?
H(311) -0.888 0.562 -0.133 0.10 1.000 . Uiso d ?
H(321) -0.725 0.598 -0.127 0.10 1.000 . Uiso d ?
H(331) -0.555 0.564 -0.007 0.10 1.000 . Uiso d ?
H(341) -0.548 0.495 0.107 0.10 1.000 . Uiso d ?
H(351) 0.592 0.247 0.873 0.10 1.000 . Uiso d ?

loop_
_atom_type_symbol
_atom_type_oxidation_number
_atom_type_number_in_cell
_atom_type_scat_dispersion_real
_atom_type_scat_dispersion_imag
_atom_type_scat_source
C 0 132 0.003 0.002
;International Tables for Crystallography
(1992, Vol. C, Tables 4.2.6.8 and 6.1.1.1)
;
H 0 148 0.000 0.000
;International Tables for Crystallography
(1992, Vol. C, Table 6.1.1.2)
;
O 0 8 0.011 0.006
;International Tables for Crystallography
(1992, Vol. C, Tables 4.2.6.8 and 6.1.1.1)
;
P 0 4 0.102 0.094
;International Tables for Crystallography
(1992, Vol. C, Tables 4.2.6.8 and 6.1.1.1)
;
S 0 8 0.125 0.123
;International Tables for Crystallography
(1992, Vol. C, Tables 4.2.6.8 and 6.1.1.1)
;
Cl 0 40 0.148 0.159
;International Tables for Crystallography
(1992, Vol. C, Tables 4.2.6.8 and 6.1.1.1)
;
W 0 8 -0.849 6.872
;International Tables for Crystallography
(1992, Vol. C, Tables 4.2.6.8 and 6.1.1.1)
;

loop_
_geom_angle_atom_site_label_1
_geom_angle_atom_site_label_2
_geom_angle_atom_site_label_3
_geom_angle
_geom_angle_site_symmetry_1
_geom_angle_site_symmetry_2
_geom_angle_site_symmetry_3
_geom_angle_publ_flag
Cl(1) W(1) W(2) 60.3(4) . . . n
Cl(2) W(1) W(2) 125.2(5) . . . n
Cl(2) W(1) Cl(1) 86.8(7) . . . n
Cl(3) W(1) W(2) 125.2(6) . . . n
Cl(3) W(1) Cl(1) 84.4(7) . . . n
Cl(3) W(1) Cl(2) 89.3(8) . . . n
Cl(4) W(1) W(2) 123.2(5) . . . n
Cl(4) W(1) Cl(1) 176.5(7) . . . n
Cl(4) W(1) Cl(2) 91.2(8) . . . n
Cl(4) W(1) Cl(3) 92.8(8) . . . n
S(1) W(1) W(2) 58.4(5) . . . n
S(1) W(1) Cl(1) 94.5(7) . . . n
S(1) W(1) Cl(2) 176.3(7) . . . n
S(1) W(1) Cl(3) 87.4(8) . . . n
S(1) W(1) Cl(4) 87.4(8) . . . n
S(2) W(1) W(2) 58.7(5) . . . n
S(2) W(1) Cl(1) 95.2(7) . . . n
S(2) W(1) Cl(2) 85.3(7) . . . n
S(2) W(1) Cl(3) 174.6(7) . . . n
S(2) W(1) Cl(4) 87.4(8) . . . n
S(2) W(1) S(1) 98.1(7) . . . n
Cl(1) W(2) W(1) 60.1(5) . . . n
Cl(5) W(2) W(1) 125.4(5) . . . n
Cl(5) W(2) Cl(1) 85.7(7) . . . n
Cl(6) W(2) W(1) 123.2(5) . . . n
Cl(6) W(2) Cl(1) 176.6(7) . . . n
Cl(6) W(2) Cl(5) 92.5(8) . . . n
Cl(7) W(2) W(1) 124.2(5) . . . n
Cl(7) W(2) Cl(1) 85.1(7) . . . n
Cl(7) W(2) Cl(5) 89.6(7) . . . n
Cl(7) W(2) Cl(6) 92.0(8) . . . n
S(1) W(2) W(1) 58.4(5) . . . n
S(1) W(2) Cl(1) 94.4(7) . . . n
S(1) W(2) Cl(5) 175.1(8) . . . n
S(1) W(2) Cl(6) 87.1(7) . . . n
S(1) W(2) Cl(7) 85.5(7) . . . n
S(2) W(2) W(1) 58.2(5) . . . n
S(2) W(2) Cl(1) 94.8(7) . . . n
S(2) W(2) Cl(5) 87.1(7) . . . n
S(2) W(2) Cl(6) 88.0(7) . . . n
S(2) W(2) Cl(7) 176.7(7) . . . n
S(2) W(2) S(1) 97.8(7) . . . n
W(2) Cl(1) W(1) 59.7(5) . . . n
W(2) S(1) W(1) 63.3(5) . . . n
W(2) S(2) W(1) 63.1(6) . . . n
C(1) S(1) W(1) 120(2) . . . n
C(1) S(1) W(2) 119(2) . . . n
C(5) S(1) W(1) 127(3) . . . n
C(5) S(1) W(2) 126(3) . . . n
C(5) S(1) C(1) 101(4) . . . n
C(6) S(2) W(1) 121(3) . . . n
C(6) S(2) W(2) 123(3) . . . n
C(10) S(2) W(1) 122(2) . . . n
C(10) S(2) W(2) 122(3) . . . n
C(10) S(2) C(6) 103(4) . . . n
C(17) P(1) C(11) 111(2) . . . n
C(23) P(1) C(11) 110(2) . . . n
C(23) P(1) C(17) 111(3) . . . n
C(29) P(1) C(11) 110(3) . . . n
C(29) P(1) C(17) 111(2) . . . n
C(29) P(1) C(23) 105(3) . . . n
C(4) O(1) C(2) 115(7) . . . n
C(9) O(2) C(7) 110(7) . . . n
C(2) C(1) S(1) 109(6) . . . n
C(1) C(2) O(1) 117(7) . . . n
C(5) C(4) O(1) 108(7) . . . n
C(4) C(5) S(1) 112(7) . . . n
C(7) C(6) S(2) 107(5) . . . n
C(6) C(7) O(2) 112(6) . . . n
Cl(10) C(35) Cl(9) 108(5) . . . n

loop_
_geom_bond_atom_site_label_1
_geom_bond_atom_site_label_2
_geom_bond_distance
_geom_bond_site_symmetry_1
_geom_bond_site_symmetry_2
_geom_bond_publ_flag
W(2) W(1) 2.496(4) . . n
Cl(1) W(1) 2.51(2) . . n
Cl(2) W(1) 2.38(2) . . n
Cl(3) W(1) 2.40(2) . . n
Cl(4) W(1) 2.38(2) . . n
S(1) W(1) 2.38(2) . . n
S(2) W(1) 2.38(2) . . n
Cl(1) W(2) 2.51(2) . . n
Cl(5) W(2) 2.37(2) . . n
Cl(6) W(2) 2.41(2) . . n
Cl(7) W(2) 2.40(2) . . n
S(1) W(2) 2.38(2) . . n
S(2) W(2) 2.39(2) . . n
C(1) S(1) 1.80(8) . . n
C(5) S(1) 1.81(10) . . n
C(6) S(2) 1.84(8) . . n
C(10) S(2) 1.82(8) . . n
C(11) P(1) 1.76(6) . . n
C(17) P(1) 1.78(6) . . n
C(23) P(1) 1.84(5) . . n
C(29) P(1) 1.83(6) . . n
C(2) O(1) 1.39(11) . . n
C(4) O(1) 1.41(10) . . n
C(7) O(2) 1.46(10) . . n
C(9) O(2) 1.35(12) . . n
C(2) C(1) 1.57(11) . . n
C(5) C(4) 1.54(12) . . n
C(7) C(6) 1.52(10) . . n
C(10) C(9) 1.58(13) . . n
Cl(8) C(35) 1.76(9) . . n
Cl(9) C(35) 1.80(9) . . n
Cl(10) C(35) 1.75(9) . . n
